data_1558697
loop_
_publ_author_name
'Zhang, Dejin'
'Yang, Guoqiang'
'Zhao, Yue'
'Shao, Shouyan'
'Zhu, Guisheng'
'Liu, Peijun'
'Liu, Jia'
'Hu, Xingbang'
'Zhang, Zhibing'

_publ_section_title
;
 Efficient methanol carbonylation to methyl acetate catalyzed by a
 cyclic(alkyl)(amino)carbene iridium complex
;
_journal_issue 17
_journal_name_full 'Catalysis Science &amp; Technology'
_journal_page_first 6045
_journal_page_last 6049
_journal_paper_doi 10.1039/D0CY00054J
_journal_volume 10
_journal_year 2020
_chemical_formula_sum 'C24 H35 Cl I0 Ir N O2'
_chemical_formula_weight 597.18
_space_group_crystal_system monoclinic
_space_group_IT_number 14
_space_group_name_Hall '-P 2yn'
_space_group_name_H-M_alt 'P 1 21/n 1'
_atom_sites_solution_hydrogens geom
_audit_creation_method SHELXL-2018/3
_audit_update_record
;
2019-12-02 deposited with the CCDC.	2020-07-27 downloaded from the CCDC.
;
_cell_angle_alpha 90
_cell_angle_beta 94.9040(10)
_cell_angle_gamma 90
_cell_formula_units_Z 4
_cell_length_a 9.4294(3)
_cell_length_b 15.2306(4)
_cell_length_c 16.4958(5)
_cell_measurement_reflns_used 9891
_cell_measurement_temperature 296(2)
_cell_measurement_theta_max 28.28
_cell_measurement_theta_min 2.55
_cell_volume 2360.38(12)
_computing_structure_refinement 'SHELXL-2018/3 (Sheldrick, 2018)'
_computing_structure_solution 'SHELXT 2014/5 (Sheldrick, 2014)'
_diffrn_ambient_temperature 296(2)
_diffrn_measured_fraction_theta_full 0.995
_diffrn_measured_fraction_theta_max 0.995
_diffrn_measurement_device_type 'Bruker APEX-II CCD'
_diffrn_measurement_method '\f and \w scans'
_diffrn_radiation_type MoK\a
_diffrn_radiation_wavelength 0.71073
_diffrn_reflns_av_R_equivalents 0.0264
_diffrn_reflns_av_unetI/netI 0.0243
_diffrn_reflns_Laue_measured_fraction_full 0.995
_diffrn_reflns_Laue_measured_fraction_max 0.995
_diffrn_reflns_limit_h_max 12
_diffrn_reflns_limit_h_min -12
_diffrn_reflns_limit_k_max 20
_diffrn_reflns_limit_k_min -20
_diffrn_reflns_limit_l_max 22
_diffrn_reflns_limit_l_min -20
_diffrn_reflns_number 23267
_diffrn_reflns_point_group_measured_fraction_full 0.995
_diffrn_reflns_point_group_measured_fraction_max 0.995
_diffrn_reflns_theta_full 25.242
_diffrn_reflns_theta_max 28.293
_diffrn_reflns_theta_min 2.547
_exptl_absorpt_coefficient_mu 5.789
_exptl_crystal_density_diffrn 1.680
_exptl_crystal_description block
_exptl_crystal_F_000 1184
_exptl_crystal_size_max 0.120
_exptl_crystal_size_mid 0.110
_exptl_crystal_size_min 0.090
_refine_diff_density_max 0.858
_refine_diff_density_min -0.640
_refine_diff_density_rms 0.078
_refine_ls_extinction_method none
_refine_ls_goodness_of_fit_ref 0.969
_refine_ls_hydrogen_treatment constr
_refine_ls_matrix_type full
_refine_ls_number_parameters 270
_refine_ls_number_reflns 5835
_refine_ls_number_restraints 0
_refine_ls_restrained_S_all 0.969
_refine_ls_R_factor_all 0.0245
_refine_ls_R_factor_gt 0.0198
_refine_ls_shift/su_max 0.003
_refine_ls_shift/su_mean 0.000
_refine_ls_structure_factor_coef Fsqd
_refine_ls_weighting_details 'w=1/[\s^2^(Fo^2^)+(0.0239P)^2^+1.7835P] where P=(Fo^2^+2Fc^2^)/3'
_refine_ls_weighting_scheme calc
_refine_ls_wR_factor_gt 0.0469
_refine_ls_wR_factor_ref 0.0490
_reflns_Friedel_coverage 0.000
_reflns_number_gt 5173
_reflns_number_total 5835
_reflns_threshold_expression 'I > 2\s(I)'
_cod_data_source_file d0cy00054j2.cif
_cod_data_source_block 20191119LI_HXB_ZDJ_0m_a
_cod_depositor_comments 'Adding full bibliography for 1558696--1558697.cif.'
_cod_original_sg_symbol_H-M 'P 21/n'
_cod_database_code 1558697
_shelx_shelxl_version_number 2018/3
_shelx_space_group_comment
;
The symmetry employed for this shelxl refinement is uniquely defined
by the following loop, which should always be used as a source of
symmetry information in preference to the above space-group names.
They are only intended as comments.
;
_shelx_estimated_absorpt_t_min 0.543
_shelx_estimated_absorpt_t_max 0.624

loop_
_space_group_symop_operation_xyz
'x, y, z'
'-x+1/2, y+1/2, -z+1/2'
'-x, -y, -z'
'x-1/2, -y-1/2, z-1/2'

loop_
_atom_site_label
_atom_site_type_symbol
_atom_site_fract_x
_atom_site_fract_y
_atom_site_fract_z
_atom_site_U_iso_or_equiv
_atom_site_adp_type
_atom_site_occupancy
_atom_site_site_symmetry_order
_atom_site_calc_flag
_atom_site_refinement_flags_posn
_atom_site_refinement_flags_adp
_atom_site_refinement_flags_occupancy
_atom_site_disorder_assembly
_atom_site_disorder_group
C1 C 0.0210(3) 0.62621(19) 0.4758(2) 0.0450(7) Uani 1 1 d . . . . .
H1A H -0.040993 0.663190 0.441593 0.068 Uiso 1 1 calc R U . . .
H1B H -0.010791 0.624796 0.529551 0.068 Uiso 1 1 calc R U . . .
H1C H 0.019694 0.567834 0.453812 0.068 Uiso 1 1 calc R U . . .
C2 C 0.2234(4) 0.6591(2) 0.39374(19) 0.0485(8) Uani 1 1 d . . . . .
H2A H 0.321817 0.675561 0.395312 0.073 Uiso 1 1 calc R U . . .
H2B H 0.167265 0.698796 0.359064 0.073 Uiso 1 1 calc R U . . .
H2C H 0.211791 0.600407 0.372909 0.073 Uiso 1 1 calc R U . . .
C3 C 0.1742(3) 0.66291(17) 0.47984(17) 0.0326(6) Uani 1 1 d . . . . .
H3 H 0.172930 0.724354 0.497403 0.039 Uiso 1 1 calc R U . . .
C4 C 0.2762(2) 0.61174(15) 0.53885(16) 0.0254(5) Uani 1 1 d . . . . .
C5 C 0.2882(3) 0.52191(16) 0.52441(17) 0.0320(5) Uani 1 1 d . . . . .
H5 H 0.232909 0.497048 0.480948 0.038 Uiso 1 1 calc R U . . .
C6 C 0.3787(3) 0.46890(16) 0.57218(19) 0.0355(6) Uani 1 1 d . . . . .
H6 H 0.382321 0.408851 0.562320 0.043 Uiso 1 1 calc R U . . .
C7 C 0.4641(3) 0.50606(16) 0.63490(18) 0.0330(6) Uani 1 1 d . . . . .
H7 H 0.526580 0.470244 0.666582 0.040 Uiso 1 1 calc R U . . .
C8 C 0.4602(2) 0.59566(15) 0.65260(16) 0.0259(5) Uani 1 1 d . . . . .
C9 C 0.3624(2) 0.64793(14) 0.60444(15) 0.0224(4) Uani 1 1 d . . . . .
C10 C 0.5677(3) 0.62941(17) 0.71909(17) 0.0320(5) Uani 1 1 d . . . . .
H10 H 0.553126 0.692656 0.725437 0.038 Uiso 1 1 calc R U . . .
C11 C 0.5530(4) 0.5845(2) 0.80148(19) 0.0512(8) Uani 1 1 d . . . . .
H11A H 0.455665 0.587508 0.814283 0.077 Uiso 1 1 calc R U . . .
H11B H 0.612663 0.613793 0.843112 0.077 Uiso 1 1 calc R U . . .
H11C H 0.581356 0.524124 0.798462 0.077 Uiso 1 1 calc R U . . .
C12 C 0.7190(3) 0.6142(2) 0.6947(2) 0.0475(8) Uani 1 1 d . . . . .
H12A H 0.737381 0.552328 0.692470 0.071 Uiso 1 1 calc R U . . .
H12B H 0.786216 0.641066 0.734165 0.071 Uiso 1 1 calc R U . . .
H12C H 0.728197 0.639818 0.642233 0.071 Uiso 1 1 calc R U . . .
C13 C 0.2268(2) 0.76367(15) 0.68323(15) 0.0243(5) Uani 1 1 d . . . . .
C14 C 0.0845(2) 0.72056(17) 0.65888(18) 0.0326(6) Uani 1 1 d . . . . .
H14A H 0.018041 0.735587 0.697615 0.049 Uiso 1 1 calc R U . . .
H14B H 0.096318 0.657976 0.657745 0.049 Uiso 1 1 calc R U . . .
H14C H 0.049028 0.740814 0.605872 0.049 Uiso 1 1 calc R U . . .
C15 C 0.2768(3) 0.73569(19) 0.76939(17) 0.0362(6) Uani 1 1 d . . . . .
H15A H 0.367246 0.762311 0.785204 0.054 Uiso 1 1 calc R U . . .
H15B H 0.286210 0.672955 0.771498 0.054 Uiso 1 1 calc R U . . .
H15C H 0.208578 0.754141 0.805887 0.054 Uiso 1 1 calc R U . . .
C16 C 0.2201(2) 0.86324(15) 0.67281(18) 0.0299(5) Uani 1 1 d . . . . .
H16A H 0.140733 0.879379 0.634399 0.036 Uiso 1 1 calc R U . . .
H16B H 0.207822 0.891413 0.724476 0.036 Uiso 1 1 calc R U . . .
C17 C 0.3605(2) 0.89171(14) 0.64110(15) 0.0228(4) Uani 1 1 d . . . . .
C18 C 0.4698(2) 0.92552(16) 0.70938(16) 0.0280(5) Uani 1 1 d . . . . .
H18A H 0.497356 0.876833 0.745242 0.034 Uiso 1 1 calc R U . . .
H18B H 0.554340 0.944813 0.684788 0.034 Uiso 1 1 calc R U . . .
C19 C 0.4186(3) 1.0003(2) 0.7604(2) 0.0462(8) Uani 1 1 d . . . . .
H19A H 0.394647 1.049891 0.726045 0.069 Uiso 1 1 calc R U . . .
H19B H 0.492697 1.016350 0.801223 0.069 Uiso 1 1 calc R U . . .
H19C H 0.336087 0.981751 0.786121 0.069 Uiso 1 1 calc R U . . .
C20 C 0.3411(3) 0.96277(16) 0.57467(17) 0.0337(6) Uani 1 1 d . . . . .
H20A H 0.313630 1.016953 0.599987 0.040 Uiso 1 1 calc R U . . .
H20B H 0.432578 0.972874 0.553556 0.040 Uiso 1 1 calc R U . . .
C21 C 0.2330(4) 0.9435(2) 0.5034(2) 0.0495(8) Uani 1 1 d . . . . .
H21A H 0.249049 0.885674 0.483038 0.074 Uiso 1 1 calc R U . . .
H21B H 0.242919 0.985833 0.461120 0.074 Uiso 1 1 calc R U . . .
H21C H 0.138744 0.946975 0.521024 0.074 Uiso 1 1 calc R U . . .
C22 C 0.7182(3) 0.81967(17) 0.6474(2) 0.0350(6) Uani 1 1 d . . . . .
C23 C 0.7763(3) 0.82053(17) 0.49442(19) 0.0357(6) Uani 1 1 d . . . . .
Cl1 Cl 0.48499(10) 0.80787(6) 0.41781(5) 0.0551(2) Uani 1 1 d . . . . .
Ir1 Ir 0.60630(2) 0.80939(2) 0.54747(2) 0.02671(4) Uani 1 1 d . . . . .
N1 N 0.34141(18) 0.74040(12) 0.62596(12) 0.0205(4) Uani 1 1 d . . . . .
C24 C 0.4191(2) 0.80696(14) 0.60644(14) 0.0212(4) Uani 1 1 d . . . . .
O1 O 0.7854(2) 0.82960(17) 0.70206(17) 0.0571(6) Uani 1 1 d . . . . .
O2 O 0.8776(2) 0.83014(16) 0.46419(15) 0.0519(6) Uani 1 1 d . . . . .

loop_
_atom_site_aniso_label
_atom_site_aniso_U_11
_atom_site_aniso_U_22
_atom_site_aniso_U_33
_atom_site_aniso_U_23
_atom_site_aniso_U_13
_atom_site_aniso_U_12
C1 0.0358(14) 0.0387(15) 0.057(2) -0.0069(14) -0.0145(13) -0.0002(11)
C2 0.065(2) 0.0428(16) 0.0353(18) 0.0009(13) -0.0081(15) -0.0084(15)
C3 0.0369(13) 0.0271(12) 0.0322(15) -0.0023(10) -0.0075(11) -0.0023(10)
C4 0.0242(10) 0.0235(11) 0.0287(13) 0.0002(9) 0.0026(9) -0.0018(8)
C5 0.0323(12) 0.0269(12) 0.0366(15) -0.0086(10) 0.0009(11) -0.0038(9)
C6 0.0387(14) 0.0209(12) 0.0479(18) -0.0033(11) 0.0093(12) 0.0009(10)
C7 0.0309(12) 0.0263(12) 0.0422(16) 0.0041(11) 0.0050(11) 0.0064(9)
C8 0.0238(10) 0.0265(11) 0.0275(13) 0.0017(9) 0.0031(9) 0.0027(8)
C9 0.0221(10) 0.0194(10) 0.0264(13) -0.0002(9) 0.0065(9) 0.0004(8)
C10 0.0322(12) 0.0309(13) 0.0314(15) -0.0006(10) -0.0053(10) 0.0077(10)
C11 0.066(2) 0.0528(19) 0.0326(17) 0.0073(14) -0.0070(14) 0.0173(15)
C12 0.0276(13) 0.0445(16) 0.069(2) -0.0063(15) -0.0058(14) 0.0083(11)
C13 0.0219(10) 0.0247(11) 0.0273(13) -0.0001(9) 0.0070(9) 0.0018(8)
C14 0.0232(11) 0.0327(12) 0.0429(16) 0.0022(11) 0.0094(10) -0.0017(9)
C15 0.0334(13) 0.0490(16) 0.0274(14) 0.0035(12) 0.0097(11) 0.0055(11)
C16 0.0264(11) 0.0244(11) 0.0403(16) -0.0020(10) 0.0102(10) 0.0021(9)
C17 0.0230(10) 0.0213(10) 0.0241(12) -0.0018(9) 0.0025(9) 0.0012(8)
C18 0.0270(11) 0.0274(11) 0.0292(13) -0.0040(10) 0.0000(9) 0.0018(9)
C19 0.0395(15) 0.0500(17) 0.0480(19) -0.0247(14) -0.0033(13) 0.0098(12)
C20 0.0423(14) 0.0245(12) 0.0334(15) 0.0033(10) -0.0020(11) 0.0014(10)
C21 0.063(2) 0.0383(16) 0.0435(19) 0.0063(13) -0.0166(15) 0.0041(13)
C22 0.0298(13) 0.0364(14) 0.0412(17) -0.0024(12) 0.0177(12) 0.0026(10)
C23 0.0371(14) 0.0330(14) 0.0388(16) 0.0025(11) 0.0141(12) 0.0003(10)
Cl1 0.0567(5) 0.0746(6) 0.0347(4) -0.0067(4) 0.0082(3) -0.0211(4)
Ir1 0.02700(5) 0.02646(6) 0.02800(6) -0.00066(4) 0.01009(4) -0.00196(3)
N1 0.0197(8) 0.0202(9) 0.0217(10) -0.0007(7) 0.0023(7) 0.0010(6)
C24 0.0222(10) 0.0220(10) 0.0193(11) 0.0008(8) 0.0006(8) -0.0003(8)
O1 0.0398(12) 0.0761(16) 0.0560(17) -0.0060(13) 0.0081(11) 0.0133(11)
O2 0.0416(12) 0.0594(14) 0.0586(16) 0.0088(11) 0.0262(11) 0.0029(9)

loop_
_atom_type_symbol
_atom_type_description
_atom_type_scat_dispersion_real
_atom_type_scat_dispersion_imag
_atom_type_scat_source
C C 0.0033 0.0016 'International Tables Vol C Tables 4.2.6.8 and 6.1.1.4'
H H 0.0000 0.0000 'International Tables Vol C Tables 4.2.6.8 and 6.1.1.4'
Cl Cl 0.1484 0.1585 'International Tables Vol C Tables 4.2.6.8 and 6.1.1.4'
I I -0.4742 1.8119 'International Tables Vol C Tables 4.2.6.8 and 6.1.1.4'
Ir Ir -1.4442 7.9887 'International Tables Vol C Tables 4.2.6.8 and 6.1.1.4'
N N 0.0061 0.0033 'International Tables Vol C Tables 4.2.6.8 and 6.1.1.4'
O O 0.0106 0.0060 'International Tables Vol C Tables 4.2.6.8 and 6.1.1.4'

loop_
_geom_angle_atom_site_label_1
_geom_angle_atom_site_label_2
_geom_angle_atom_site_label_3
_geom_angle
_geom_angle_site_symmetry_1
_geom_angle_site_symmetry_3
_geom_angle_publ_flag
C3 C1 H1A 109.5 . . ?
C3 C1 H1B 109.5 . . ?
H1A C1 H1B 109.5 . . ?
C3 C1 H1C 109.5 . . ?
H1A C1 H1C 109.5 . . ?
H1B C1 H1C 109.5 . . ?
C3 C2 H2A 109.5 . . ?
C3 C2 H2B 109.5 . . ?
H2A C2 H2B 109.5 . . ?
C3 C2 H2C 109.5 . . ?
H2A C2 H2C 109.5 . . ?
H2B C2 H2C 109.5 . . ?
C4 C3 C2 110.4(2) . . ?
C4 C3 C1 112.3(2) . . ?
C2 C3 C1 107.6(2) . . ?
C4 C3 H3 108.8 . . ?
C2 C3 H3 108.8 . . ?
C1 C3 H3 108.8 . . ?
C5 C4 C9 117.7(2) . . ?
C5 C4 C3 116.7(2) . . ?
C9 C4 C3 125.6(2) . . ?
C6 C5 C4 122.3(2) . . ?
C6 C5 H5 118.9 . . ?
C4 C5 H5 118.9 . . ?
C5 C6 C7 119.0(2) . . ?
C5 C6 H6 120.5 . . ?
C7 C6 H6 120.5 . . ?
C6 C7 C8 122.3(2) . . ?
C6 C7 H7 118.8 . . ?
C8 C7 H7 118.8 . . ?
C7 C8 C9 117.5(2) . . ?
C7 C8 C10 117.0(2) . . ?
C9 C8 C10 125.4(2) . . ?
C8 C9 C4 121.2(2) . . ?
C8 C9 N1 120.0(2) . . ?
C4 C9 N1 118.67(19) . . ?
C8 C10 C12 109.8(2) . . ?
C8 C10 C11 112.5(2) . . ?
C12 C10 C11 108.7(2) . . ?
C8 C10 H10 108.6 . . ?
C12 C10 H10 108.6 . . ?
C11 C10 H10 108.6 . . ?
C10 C11 H11A 109.5 . . ?
C10 C11 H11B 109.5 . . ?
H11A C11 H11B 109.5 . . ?
C10 C11 H11C 109.5 . . ?
H11A C11 H11C 109.5 . . ?
H11B C11 H11C 109.5 . . ?
C10 C12 H12A 109.5 . . ?
C10 C12 H12B 109.5 . . ?
H12A C12 H12B 109.5 . . ?
C10 C12 H12C 109.5 . . ?
H12A C12 H12C 109.5 . . ?
H12B C12 H12C 109.5 . . ?
C14 C13 C15 108.9(2) . . ?
C14 C13 C16 111.91(19) . . ?
C15 C13 C16 113.0(2) . . ?
C14 C13 N1 113.0(2) . . ?
C15 C13 N1 109.38(18) . . ?
C16 C13 N1 100.62(17) . . ?
C13 C14 H14A 109.5 . . ?
C13 C14 H14B 109.5 . . ?
H14A C14 H14B 109.5 . . ?
C13 C14 H14C 109.5 . . ?
H14A C14 H14C 109.5 . . ?
H14B C14 H14C 109.5 . . ?
C13 C15 H15A 109.5 . . ?
C13 C15 H15B 109.5 . . ?
H15A C15 H15B 109.5 . . ?
C13 C15 H15C 109.5 . . ?
H15A C15 H15C 109.5 . . ?
H15B C15 H15C 109.5 . . ?
C17 C16 C13 106.98(18) . . ?
C17 C16 H16A 110.3 . . ?
C13 C16 H16A 110.3 . . ?
C17 C16 H16B 110.3 . . ?
C13 C16 H16B 110.3 . . ?
H16A C16 H16B 108.6 . . ?
C16 C17 C24 103.82(18) . . ?
C16 C17 C20 112.90(19) . . ?
C24 C17 C20 110.6(2) . . ?
C16 C17 C18 112.8(2) . . ?
C24 C17 C18 108.21(18) . . ?
C20 C17 C18 108.38(19) . . ?
C19 C18 C17 115.4(2) . . ?
C19 C18 H18A 108.4 . . ?
C17 C18 H18A 108.4 . . ?
C19 C18 H18B 108.4 . . ?
C17 C18 H18B 108.4 . . ?
H18A C18 H18B 107.5 . . ?
C18 C19 H19A 109.5 . . ?
C18 C19 H19B 109.5 . . ?
H19A C19 H19B 109.5 . . ?
C18 C19 H19C 109.5 . . ?
H19A C19 H19C 109.5 . . ?
H19B C19 H19C 109.5 . . ?
C21 C20 C17 116.6(2) . . ?
C21 C20 H20A 108.2 . . ?
C17 C20 H20A 108.2 . . ?
C21 C20 H20B 108.2 . . ?
C17 C20 H20B 108.2 . . ?
H20A C20 H20B 107.3 . . ?
C20 C21 H21A 109.5 . . ?
C20 C21 H21B 109.5 . . ?
H21A C21 H21B 109.5 . . ?
C20 C21 H21C 109.5 . . ?
H21A C21 H21C 109.5 . . ?
H21B C21 H21C 109.5 . . ?
O1 C22 Ir1 175.7(3) . . ?
O2 C23 Ir1 177.4(3) . . ?
C22 Ir1 C23 87.94(12) . . ?
C22 Ir1 C24 91.52(10) . . ?
C23 Ir1 C24 175.88(10) . . ?
C22 Ir1 Cl1 173.60(8) . . ?
C23 Ir1 Cl1 86.87(10) . . ?
C24 Ir1 Cl1 93.38(7) . . ?
C24 N1 C9 126.44(19) . . ?
C24 N1 C13 114.26(18) . . ?
C9 N1 C13 119.06(17) . . ?
N1 C24 C17 109.5(2) . . ?
N1 C24 Ir1 129.98(16) . . ?
C17 C24 Ir1 120.30(15) . . ?

loop_
_geom_bond_atom_site_label_1
_geom_bond_atom_site_label_2
_geom_bond_distance
_geom_bond_site_symmetry_2
_geom_bond_publ_flag
C1 C3 1.545(4) . ?
C1 H1A 0.9600 . ?
C1 H1B 0.9600 . ?
C1 H1C 0.9600 . ?
C2 C3 1.532(4) . ?
C2 H2A 0.9600 . ?
C2 H2B 0.9600 . ?
C2 H2C 0.9600 . ?
C3 C4 1.523(3) . ?
C3 H3 0.9800 . ?
C4 C5 1.395(3) . ?
C4 C9 1.409(3) . ?
C5 C6 1.374(4) . ?
C5 H5 0.9300 . ?
C6 C7 1.377(4) . ?
C6 H6 0.9300 . ?
C7 C8 1.397(3) . ?
C7 H7 0.9300 . ?
C8 C9 1.411(3) . ?
C8 C10 1.518(3) . ?
C9 N1 1.470(3) . ?
C10 C12 1.532(4) . ?
C10 C11 1.538(4) . ?
C10 H10 0.9800 . ?
C11 H11A 0.9600 . ?
C11 H11B 0.9600 . ?
C11 H11C 0.9600 . ?
C12 H12A 0.9600 . ?
C12 H12B 0.9600 . ?
C12 H12C 0.9600 . ?
C13 C14 1.517(3) . ?
C13 C15 1.520(4) . ?
C13 C16 1.527(3) . ?
C13 N1 1.537(3) . ?
C14 H14A 0.9600 . ?
C14 H14B 0.9600 . ?
C14 H14C 0.9600 . ?
C15 H15A 0.9600 . ?
C15 H15B 0.9600 . ?
C15 H15C 0.9600 . ?
C16 C17 1.528(3) . ?
C16 H16A 0.9700 . ?
C16 H16B 0.9700 . ?
C17 C24 1.533(3) . ?
C17 C20 1.540(3) . ?
C17 C18 1.548(3) . ?
C18 C19 1.519(3) . ?
C18 H18A 0.9700 . ?
C18 H18B 0.9700 . ?
C19 H19A 0.9600 . ?
C19 H19B 0.9600 . ?
C19 H19C 0.9600 . ?
C20 C21 1.517(4) . ?
C20 H20A 0.9700 . ?
C20 H20B 0.9700 . ?
C21 H21A 0.9600 . ?
C21 H21B 0.9600 . ?
C21 H21C 0.9600 . ?
C22 O1 1.068(4) . ?
C22 Ir1 1.886(3) . ?
C23 O2 1.124(3) . ?
C23 Ir1 1.898(3) . ?
Cl1 Ir1 2.3378(9) . ?
Ir1 C24 2.088(2) . ?
N1 C24 1.307(3) . ?
